data_2000747
loop_
_publ_author_name
'Doudin, B.'
'Chapuis, G.'

_publ_section_title
;
 Structure of bis(<i>n</i>-butylammonium) tetrachlorocadmate(II)
;
_journal_issue 7
_journal_name_full 'Acta Crystallographica Section C'
_journal_page_first 1218
_journal_page_last 1220
_journal_paper_doi 10.1107/S010827019101452X
_journal_volume 48
_journal_year 1992
_chemical_formula_moiety '2(C4 H12 N1),Cd1 Cl4'
_chemical_formula_sum 'C8 H24 Cd Cl4 N2'
_chemical_formula_weight 402.52
_space_group_crystal_system orthorhombic
_space_group_IT_number 64
_space_group_name_Hall '-A 2ab 2ab'
_space_group_name_H-M_alt 'A e m a'
_cell_angle_alpha 90
_cell_angle_beta 90
_cell_angle_gamma 90
_cell_formula_units_Z 4
_cell_length_a 7.5380(10)
_cell_length_b 7.416(3)
_cell_length_c 30.803(4)
_cell_volume 1722.0(10)
_diffrn_radiation_type Mo
_diffrn_radiation_wavelength 0.71069
_exptl_absorpt_coefficient_mu 1.85
_exptl_crystal_F_000 815.9
_cod_data_source_file mu0240.cif
_cod_data_source_block mu0240a
_cod_depositor_comments
;
 Updating space group information.

 Antanas Vaitkus,
 2018-06-10
;
_cod_original_sg_symbol_Hall '-A 2ab -2ab'
_cod_original_sg_symbol_H-M Abma
_cod_original_formula_sum 'C8 H24 Cd1 Cl4 N2'
_cod_database_code 2000747

loop_
_space_group_symop_id
_space_group_symop_operation_xyz
1 x,y,z
2 -x+1/2,-y+1/2,z
3 x+1/2,-y+1/2,-z
4 -x,y,-z
5 -x,-y,-z
6 x+1/2,y+1/2,-z
7 -x+1/2,y+1/2,z
8 x,-y,z
9 x,y+1/2,z+1/2
10 -x+1/2,-y,z+1/2
11 x+1/2,-y,-z+1/2
12 -x,y+1/2,-z+1/2
13 -x,-y+1/2,-z+1/2
14 x+1/2,y,-z+1/2
15 -x+1/2,y,z+1/2
16 x,-y+1/2,z+1/2

loop_
_atom_site_label
_atom_site_fract_x
_atom_site_fract_y
_atom_site_fract_z
Cd .00 .00 .00
Cl(1) .25 .25 -.00945(9)
Cl(2) .0489(2) .00 .08121(7)
N .4712(11) .00 .0684(3)
C(1) .557(3) .00 .1046(8)
C(2) .491(5) .00 .1391(15)
C(3) .545(7) .00 .1693(16)
C(4) .490(6) .00 .2071(8)
